data_2236370
loop_
_publ_author_name
'Tiritiris, Ioannis'

_publ_section_title
;
 3-[Bis(dimethylamino)methylene]-1,1-diphenylurea
;
_journal_coeditor_code IM2403
_journal_issue 11
_journal_name_full 'Acta Crystallographica Section E'
_journal_page_first o3085
_journal_paper_doi 10.1107/S160053681204127X
_journal_volume 68
_journal_year 2012
_chemical_formula_iupac 'C18 H22 N4 O'
_chemical_formula_moiety 'C18 H22 N4 O'
_chemical_formula_sum 'C18 H22 N4 O'
_chemical_formula_weight 310.40
_chemical_melting_point 427
_chemical_name_systematic
;
3-[Bis(dimethylamino)methylene]-1,1-diphenylurea
;
_space_group_IT_number 14
_symmetry_cell_setting monoclinic
_symmetry_space_group_name_Hall '-P 2ybc'
_symmetry_space_group_name_H-M 'P 1 21/c 1'
_atom_sites_solution_hydrogens difmap
_atom_sites_solution_primary direct
_atom_sites_solution_secondary difmap
_audit_creation_method SHELXL97
_cell_angle_alpha 90.00
_cell_angle_beta 98.583(2)
_cell_angle_gamma 90.00
_cell_formula_units_Z 4
_cell_length_a 7.9321(3)
_cell_length_b 17.0477(9)
_cell_length_c 12.2151(6)
_cell_measurement_reflns_used 4990
_cell_measurement_temperature 100(2)
_cell_measurement_theta_max 30.53
_cell_measurement_theta_min 2.07
_cell_volume 1633.28(13)
_computing_cell_refinement 'SAINT (Bruker, 2008)'
_computing_data_collection 'APEX2 (Bruker, 2008)'
_computing_data_reduction 'SAINT (Bruker, 2008)'
_computing_molecular_graphics 'DIAMOND (Brandenburg & Putz, 2005)'
_computing_publication_material 'SHELXL97 (Sheldrick, 2008)'
_computing_structure_refinement 'SHELXL97 (Sheldrick, 2008)'
_computing_structure_solution 'SHELXS97 (Sheldrick, 2008)'
_diffrn_ambient_temperature 100(2)
_diffrn_measured_fraction_theta_full 0.998
_diffrn_measured_fraction_theta_max 0.998
_diffrn_measurement_device_type 'Bruker Kappa APEXII Duo'
_diffrn_measurement_method '\f scans, and \w scans'
_diffrn_radiation_monochromator graphite
_diffrn_radiation_source 'sealed tube'
_diffrn_radiation_type MoK\a
_diffrn_radiation_wavelength 0.71073
_diffrn_reflns_av_R_equivalents 0.0290
_diffrn_reflns_av_sigmaI/netI 0.0193
_diffrn_reflns_limit_h_max 11
_diffrn_reflns_limit_h_min -11
_diffrn_reflns_limit_k_max 24
_diffrn_reflns_limit_k_min -24
_diffrn_reflns_limit_l_max 16
_diffrn_reflns_limit_l_min -17
_diffrn_reflns_number 51490
_diffrn_reflns_theta_full 30.53
_diffrn_reflns_theta_max 30.53
_diffrn_reflns_theta_min 2.07
_diffrn_standards_interval_count 0
_diffrn_standards_interval_time 0
_diffrn_standards_number 0
_exptl_absorpt_coefficient_mu 0.081
_exptl_absorpt_correction_type none
_exptl_crystal_colour colorless
_exptl_crystal_density_diffrn 1.262
_exptl_crystal_density_method 'not measured'
_exptl_crystal_description block
_exptl_crystal_F_000 664
_exptl_crystal_size_max 0.25
_exptl_crystal_size_mid 0.20
_exptl_crystal_size_min 0.15
_refine_diff_density_max 0.368
_refine_diff_density_min -0.230
_refine_ls_extinction_method none
_refine_ls_goodness_of_fit_ref 1.037
_refine_ls_hydrogen_treatment constr
_refine_ls_matrix_type full
_refine_ls_number_parameters 212
_refine_ls_number_reflns 4990
_refine_ls_number_restraints 0
_refine_ls_restrained_S_all 1.037
_refine_ls_R_factor_all 0.0487
_refine_ls_R_factor_gt 0.0388
_refine_ls_shift/su_max 0.000
_refine_ls_shift/su_mean 0.000
_refine_ls_structure_factor_coef Fsqd
_refine_ls_weighting_details 'calc w=1/[\s^2^(Fo^2^)+(0.0541P)^2^+0.4544P] where P=(Fo^2^+2Fc^2^)/3'
_refine_ls_weighting_scheme calc
_refine_ls_wR_factor_gt 0.0984
_refine_ls_wR_factor_ref 0.1048
_reflns_number_gt 4200
_reflns_number_total 4990
_reflns_threshold_expression I>2\s(I)
_cod_data_source_file im2403.cif
_cod_data_source_block I
_cod_original_sg_symbol_H-M 'P 21/c'
_cod_database_code 2236370
_cod_database_fobs_code 2236370

loop_
_symmetry_equiv_pos_as_xyz
'x, y, z'
'-x, y+1/2, -z+1/2'
'-x, -y, -z'
'x, -y-1/2, z-1/2'

loop_
_atom_site_type_symbol
_atom_site_label
_atom_site_fract_x
_atom_site_fract_y
_atom_site_fract_z
_atom_site_U_iso_or_equiv
_atom_site_adp_type
_atom_site_calc_flag
_atom_site_refinement_flags
_atom_site_occupancy
_atom_site_symmetry_multiplicity
C C1 0.37589(11) 0.11725(5) 0.29192(7) 0.01420(17) Uani d . 1 1
N N1 0.44747(10) 0.12889(5) 0.40021(7) 0.01682(16) Uani d . 1 1
C C2 0.63269(12) 0.12487(6) 0.43072(8) 0.0215(2) Uani d . 1 1
H H2A 0.6820 0.0965 0.3733 0.032 Uiso calc R 1 1
H H2B 0.6606 0.0973 0.5015 0.032 Uiso calc R 1 1
H H2C 0.6796 0.1781 0.4379 0.032 Uiso calc R 1 1
C C3 0.36063(13) 0.17835(6) 0.47145(8) 0.02078(19) Uani d . 1 1
H H3A 0.3971 0.2329 0.4654 0.031 Uiso calc R 1 1
H H3B 0.3893 0.1608 0.5484 0.031 Uiso calc R 1 1
H H3C 0.2371 0.1746 0.4485 0.031 Uiso calc R 1 1
N N2 0.41847(10) 0.04945(4) 0.24502(7) 0.01680(16) Uani d . 1 1
C C4 0.47540(14) -0.02051(6) 0.30890(9) 0.0239(2) Uani d . 1 1
H H4A 0.4702 -0.0110 0.3874 0.036 Uiso calc R 1 1
H H4B 0.5930 -0.0327 0.2992 0.036 Uiso calc R 1 1
H H4C 0.4013 -0.0648 0.2829 0.036 Uiso calc R 1 1
C C5 0.36459(14) 0.03644(6) 0.12745(8) 0.0218(2) Uani d . 1 1
H H5A 0.2532 0.0104 0.1162 0.033 Uiso calc R 1 1
H H5B 0.4483 0.0032 0.0982 0.033 Uiso calc R 1 1
H H5C 0.3560 0.0869 0.0886 0.033 Uiso calc R 1 1
N N3 0.26184(10) 0.16304(4) 0.23400(7) 0.01607(16) Uani d . 1 1
C C6 0.27494(11) 0.24288(5) 0.24670(7) 0.01419(16) Uani d . 1 1
O O1 0.40355(8) 0.28089(4) 0.28186(6) 0.01803(14) Uani d . 1 1
N N4 0.12115(10) 0.28111(4) 0.20749(7) 0.01481(15) Uani d . 1 1
C C7 -0.02172(11) 0.23987(5) 0.14776(7) 0.01345(16) Uani d . 1 1
C C8 -0.00729(12) 0.20271(5) 0.04806(7) 0.01524(17) Uani d . 1 1
H H8A 0.0983 0.2033 0.0202 0.018 Uiso calc R 1 1
C C9 -0.14748(12) 0.16466(5) -0.01074(8) 0.01697(18) Uani d . 1 1
H H9A -0.1369 0.1387 -0.0782 0.020 Uiso calc R 1 1
C C10 -0.30287(12) 0.16456(5) 0.02879(8) 0.01796(18) Uani d . 1 1
H H10A -0.3989 0.1392 -0.0120 0.022 Uiso calc R 1 1
C C11 -0.31730(12) 0.20166(5) 0.12827(8) 0.01758(18) Uani d . 1 1
H H11A -0.4232 0.2014 0.1557 0.021 Uiso calc R 1 1
C C12 -0.17678(12) 0.23931(5) 0.18795(8) 0.01584(17) Uani d . 1 1
H H12A -0.1869 0.2645 0.2560 0.019 Uiso calc R 1 1
C C13 0.10260(11) 0.36346(5) 0.22264(7) 0.01373(16) Uani d . 1 1
C C14 0.01332(12) 0.40811(5) 0.13736(8) 0.01772(18) Uani d . 1 1
H H14A -0.0281 0.3842 0.0683 0.021 Uiso calc R 1 1
C C15 -0.01532(13) 0.48785(5) 0.15331(9) 0.0216(2) Uani d . 1 1
H H15A -0.0774 0.5178 0.0952 0.026 Uiso calc R 1 1
C C16 0.04600(13) 0.52374(5) 0.25311(9) 0.0221(2) Uani d . 1 1
H H16A 0.0259 0.5779 0.2638 0.026 Uiso calc R 1 1
C C17 0.13735(13) 0.47939(5) 0.33744(8) 0.02066(19) Uani d . 1 1
H H17A 0.1811 0.5038 0.4057 0.025 Uiso calc R 1 1
C C18 0.16545(12) 0.39969(5) 0.32295(8) 0.01654(18) Uani d . 1 1
H H18 0.2274 0.3700 0.3813 0.020 Uiso calc R 1 1

loop_
_atom_site_aniso_label
_atom_site_aniso_U_11
_atom_site_aniso_U_22
_atom_site_aniso_U_33
_atom_site_aniso_U_12
_atom_site_aniso_U_13
_atom_site_aniso_U_23
C1 0.0131(4) 0.0118(4) 0.0181(4) -0.0006(3) 0.0039(3) 0.0001(3)
N1 0.0154(4) 0.0174(3) 0.0175(4) 0.0034(3) 0.0019(3) -0.0007(3)
C2 0.0164(4) 0.0251(5) 0.0222(5) 0.0006(4) -0.0001(3) 0.0032(4)
C3 0.0236(5) 0.0201(4) 0.0195(4) 0.0025(4) 0.0061(4) -0.0027(3)
N2 0.0200(4) 0.0120(3) 0.0186(4) 0.0032(3) 0.0038(3) 0.0001(3)
C4 0.0307(5) 0.0137(4) 0.0288(5) 0.0067(4) 0.0097(4) 0.0038(4)
C5 0.0283(5) 0.0174(4) 0.0201(4) -0.0012(4) 0.0047(4) -0.0049(3)
N3 0.0155(4) 0.0105(3) 0.0212(4) 0.0007(3) -0.0005(3) -0.0004(3)
C6 0.0143(4) 0.0125(4) 0.0158(4) 0.0007(3) 0.0021(3) -0.0006(3)
O1 0.0147(3) 0.0144(3) 0.0244(3) -0.0018(2) 0.0008(3) -0.0017(2)
N4 0.0140(3) 0.0094(3) 0.0201(4) 0.0000(3) -0.0005(3) -0.0019(3)
C7 0.0143(4) 0.0092(3) 0.0163(4) -0.0005(3) 0.0004(3) 0.0005(3)
C8 0.0158(4) 0.0138(4) 0.0166(4) 0.0002(3) 0.0041(3) 0.0000(3)
C9 0.0213(4) 0.0140(4) 0.0151(4) -0.0003(3) 0.0011(3) -0.0010(3)
C10 0.0174(4) 0.0132(4) 0.0222(4) -0.0021(3) -0.0008(3) 0.0004(3)
C11 0.0146(4) 0.0157(4) 0.0229(4) -0.0009(3) 0.0044(3) 0.0018(3)
C12 0.0176(4) 0.0133(4) 0.0170(4) 0.0005(3) 0.0040(3) -0.0005(3)
C13 0.0132(4) 0.0100(4) 0.0187(4) -0.0005(3) 0.0045(3) -0.0005(3)
C14 0.0174(4) 0.0137(4) 0.0213(4) 0.0006(3) 0.0002(3) 0.0002(3)
C15 0.0199(4) 0.0131(4) 0.0309(5) 0.0027(3) 0.0011(4) 0.0035(4)
C16 0.0214(5) 0.0116(4) 0.0344(5) 0.0012(3) 0.0080(4) -0.0028(4)
C17 0.0242(5) 0.0155(4) 0.0233(5) -0.0017(3) 0.0070(4) -0.0055(3)
C18 0.0196(4) 0.0138(4) 0.0169(4) -0.0008(3) 0.0050(3) -0.0004(3)

loop_
_atom_type_symbol
_atom_type_description
_atom_type_scat_dispersion_real
_atom_type_scat_dispersion_imag
_atom_type_scat_source
C C 0.0033 0.0016 'International Tables Vol C Tables 4.2.6.8 and 6.1.1.4'
H H 0.0000 0.0000 'International Tables Vol C Tables 4.2.6.8 and 6.1.1.4'
N N 0.0061 0.0033 'International Tables Vol C Tables 4.2.6.8 and 6.1.1.4'
O O 0.0106 0.0060 'International Tables Vol C Tables 4.2.6.8 and 6.1.1.4'

loop_
_geom_angle_atom_site_label_1
_geom_angle_atom_site_label_2
_geom_angle_atom_site_label_3
_geom_angle
N3 C1 N2 118.20(8)
N3 C1 N1 125.69(8)
N2 C1 N1 115.91(8)
C1 N1 C3 119.63(8)
C1 N1 C2 119.59(8)
C3 N1 C2 114.93(8)
N1 C2 H2A 109.5
N1 C2 H2B 109.5
H2A C2 H2B 109.5
N1 C2 H2C 109.5
H2A C2 H2C 109.5
H2B C2 H2C 109.5
N1 C3 H3A 109.5
N1 C3 H3B 109.5
H3A C3 H3B 109.5
N1 C3 H3C 109.5
H3A C3 H3C 109.5
H3B C3 H3C 109.5
C1 N2 C5 119.54(8)
C1 N2 C4 123.21(8)
C5 N2 C4 115.19(8)
N2 C4 H4A 109.5
N2 C4 H4B 109.5
H4A C4 H4B 109.5
N2 C4 H4C 109.5
H4A C4 H4C 109.5
H4B C4 H4C 109.5
N2 C5 H5A 109.5
N2 C5 H5B 109.5
H5A C5 H5B 109.5
N2 C5 H5C 109.5
H5A C5 H5C 109.5
H5B C5 H5C 109.5
C1 N3 C6 119.50(8)
O1 C6 N3 127.35(8)
O1 C6 N4 120.53(8)
N3 C6 N4 112.02(7)
C6 N4 C13 120.94(7)
C6 N4 C7 121.73(7)
C13 N4 C7 117.30(7)
C12 C7 C8 119.87(8)
C12 C7 N4 119.75(8)
C8 C7 N4 120.34(8)
C9 C8 C7 120.00(9)
C9 C8 H8A 120.0
C7 C8 H8A 120.0
C10 C9 C8 120.24(8)
C10 C9 H9A 119.9
C8 C9 H9A 119.9
C9 C10 C11 119.76(8)
C9 C10 H10A 120.1
C11 C10 H10A 120.1
C10 C11 C12 120.20(9)
C10 C11 H11A 119.9
C12 C11 H11A 119.9
C7 C12 C11 119.92(8)
C7 C12 H12A 120.0
C11 C12 H12A 120.0
C14 C13 C18 119.28(8)
C14 C13 N4 119.39(8)
C18 C13 N4 121.27(8)
C13 C14 C15 120.13(9)
C13 C14 H14A 119.9
C15 C14 H14A 119.9
C16 C15 C14 120.62(9)
C16 C15 H15A 119.7
C14 C15 H15A 119.7
C15 C16 C17 119.15(9)
C15 C16 H16A 120.4
C17 C16 H16A 120.4
C16 C17 C18 120.79(9)
C16 C17 H17A 119.6
C18 C17 H17A 119.6
C17 C18 C13 120.02(9)
C17 C18 H18 120.0
C13 C18 H18 120.0

loop_
_geom_bond_atom_site_label_1
_geom_bond_atom_site_label_2
_geom_bond_distance
C1 N3 1.3179(11)
C1 N2 1.3551(11)
C1 N1 1.3737(11)
N1 C3 1.4566(12)
N1 C2 1.4624(12)
C2 H2A 0.9800
C2 H2B 0.9800
C2 H2C 0.9800
C3 H3A 0.9800
C3 H3B 0.9800
C3 H3C 0.9800
N2 C5 1.4529(12)
N2 C4 1.4594(12)
C4 H4A 0.9800
C4 H4B 0.9800
C4 H4C 0.9800
C5 H5A 0.9800
C5 H5B 0.9800
C5 H5C 0.9800
N3 C6 1.3722(11)
C6 O1 1.2305(11)
C6 N4 1.4028(11)
N4 C13 1.4266(11)
N4 C7 1.4367(11)
C7 C12 1.3907(13)
C7 C8 1.3925(12)
C8 C9 1.3909(12)
C8 H8A 0.9500
C9 C10 1.3893(14)
C9 H9A 0.9500
C10 C11 1.3897(14)
C10 H10A 0.9500
C11 C12 1.3940(13)
C11 H11A 0.9500
C12 H12A 0.9500
C13 C14 1.3949(12)
C13 C18 1.3961(12)
C14 C15 1.3967(13)
C14 H14A 0.9500
C15 C16 1.3857(15)
C15 H15A 0.9500
C16 C17 1.3910(14)
C16 H16A 0.9500
C17 C18 1.3923(12)
C17 H17A 0.9500
C18 H18 0.9500

loop_
_geom_hbond_atom_site_label_D
_geom_hbond_atom_site_label_H
_geom_hbond_atom_site_label_A
_geom_hbond_site_symmetry_A
_geom_hbond_distance_DH
_geom_hbond_distance_HA
_geom_hbond_distance_DA
_geom_hbond_angle_DHA
_geom_hbond_publ_flag
C11 H11A O1 1_455 0.95 2.59 3.3893(12) 141 y

loop_
_geom_torsion_atom_site_label_1
_geom_torsion_atom_site_label_2
_geom_torsion_atom_site_label_3
_geom_torsion_atom_site_label_4
_geom_torsion
N3 C1 N1 C3 21.15(14)
N2 C1 N1 C3 -153.60(9)
N3 C1 N1 C2 -130.58(10)
N2 C1 N1 C2 54.67(12)
N3 C1 N2 C5 11.89(13)
N1 C1 N2 C5 -172.95(8)
N3 C1 N2 C4 -151.00(9)
N1 C1 N2 C4 24.16(13)
N2 C1 N3 C6 -146.79(9)
N1 C1 N3 C6 38.57(14)
C1 N3 C6 O1 22.08(15)
C1 N3 C6 N4 -161.69(8)
O1 C6 N4 C13 -9.58(13)
N3 C6 N4 C13 173.89(8)
O1 C6 N4 C7 168.45(8)
N3 C6 N4 C7 -8.08(12)
C6 N4 C7 C12 121.44(9)
C13 N4 C7 C12 -60.46(11)
C6 N4 C7 C8 -60.69(12)
C13 N4 C7 C8 117.41(9)
C12 C7 C8 C9 -0.43(13)
N4 C7 C8 C9 -178.31(8)
C7 C8 C9 C10 0.95(13)
C8 C9 C10 C11 -0.94(13)
C9 C10 C11 C12 0.41(14)
C8 C7 C12 C11 -0.09(13)
N4 C7 C12 C11 177.79(8)
C10 C11 C12 C7 0.11(13)
C6 N4 C13 C14 140.27(9)
C7 N4 C13 C14 -37.84(12)
C6 N4 C13 C18 -42.63(13)
C7 N4 C13 C18 139.26(9)
C18 C13 C14 C15 -1.21(14)
N4 C13 C14 C15 175.95(9)
C13 C14 C15 C16 0.78(15)
C14 C15 C16 C17 0.25(15)
C15 C16 C17 C18 -0.84(15)
C16 C17 C18 C13 0.40(15)
C14 C13 C18 C17 0.63(14)
N4 C13 C18 C17 -176.47(9)

loop_
_cod_related_entry_id
_cod_related_entry_database
_cod_related_entry_code
1 ChemSpider 30658098
